data_7249403
loop_
_publ_author_name
'Chen, Ji-Tun'
'Guo, Rui'
'Zhang, Yi-Quan'
'Sun, Wen-Bin'

_publ_section_title
;
 Dinuclear lanthanide molecular magnetic materials bridged by tetrazine
 derivatives containing N6 and N8 atom sites display slow magnetic
 relaxation behavior
;
_journal_issue 43
_journal_name_full CrystEngComm
_journal_page_first 6184
_journal_page_last 6193
_journal_paper_doi 10.1039/D4CE00748D
_journal_volume 26
_journal_year 2024
_chemical_formula_moiety 'C29 H15 Dy F9 N4 O6 S3'
_chemical_formula_sum 'C29 H15 Dy F9 N4 O6 S3'
_chemical_formula_weight 945.13
_space_group_crystal_system monoclinic
_space_group_IT_number 15
_space_group_name_Hall '-C 2yc'
_space_group_name_H-M_alt 'C 1 2/c 1'
_atom_sites_solution_hydrogens geom
_atom_sites_solution_primary dual
_audit_creation_date 2024-05-03
_audit_creation_method
;
Olex2 1.5
(compiled 2023.08.24 svn.re1ec1418 for OlexSys, GUI svn.r6817)
;
_audit_update_record
;
2024-05-11 deposited with the CCDC.	2024-09-19 downloaded from the CCDC.
;
_cell_angle_alpha 90
_cell_angle_beta 97.144(9)
_cell_angle_gamma 90
_cell_formula_units_Z 8
_cell_length_a 32.874(3)
_cell_length_b 10.4191(12)
_cell_length_c 19.9901(16)
_cell_measurement_reflns_used 1081
_cell_measurement_temperature 293(2)
_cell_measurement_theta_max 45.2530
_cell_measurement_theta_min 4.2610
_cell_volume 6793.8(11)
_computing_cell_refinement 'CrysAlisPro 1.171.40.53 (Rigaku OD, 2019)'
_computing_data_collection 'CrysAlisPro 1.171.40.53 (Rigaku OD, 2019)'
_computing_data_reduction 'CrysAlisPro 1.171.40.53 (Rigaku OD, 2019)'
_computing_molecular_graphics 'Olex2 1.5 (Dolomanov et al., 2009)'
_computing_publication_material 'Olex2 1.5 (Dolomanov et al., 2009)'
_computing_structure_refinement 'SHELXL 2018/3 (Sheldrick, 2015)'
_computing_structure_solution 'SHELXL-2018/3 (Sheldrick, 2018)'
_diffrn_ambient_temperature 293(2)
_diffrn_detector 'CCD plate'
_diffrn_detector_area_resol_mean 8.1281
_diffrn_detector_type Eos
_diffrn_measured_fraction_theta_full 0.996
_diffrn_measured_fraction_theta_max 0.996
_diffrn_measurement_details
;
List of Runs (angles in degrees, time in seconds):

  # Type    Start    End  Width  t~exp~   \w     \q     \k     \f   Frames
#--------------------------------------------------------------------------
  1  \w    -69.00  10.00   1.00   10.00    --    0.00 -57.00  90.00   79
  2  \w      5.00  33.00   1.00   10.00    --    0.00 -99.00   0.00   28
  3  \w      2.00  65.00   1.00   10.00    --    0.00  57.00-150.00   63
  4  \w     -2.00  73.00   1.00   30.00    --   54.63 -57.00-150.00   75
  5  \w    -10.00  71.00   1.00   30.00    --   54.63 -57.00  30.00   81
  6  \w     46.00 114.00   1.00   30.00    --   54.63  57.00 150.00   68
  7  \w     11.00  74.00   1.00   30.00    --   54.63 -57.00 -60.00   63
  8  \w     50.00  82.00   1.00   30.00    --  109.26 -92.00-150.00   32
  9  \w     44.00 104.00   1.00   30.00    --  109.26 -63.00-150.00   60
 10  \w     41.00 134.00   1.00   30.00    --  109.26 -37.00  90.00   93
 11  \w     42.00 125.00   1.00   30.00    --  109.26 -50.00 -30.00   83
 12  \w     47.00 135.00   1.00   30.00    --  109.26 -37.00 150.00   88
 13  \w     68.00 105.00   1.00   30.00    --  109.26 -63.00   0.00   37
 14  \w     50.00 159.00   1.00   30.00    --  109.26  12.00-180.00  109
;
_diffrn_measurement_device 'four-circle diffractometer'
_diffrn_measurement_device_type 'Xcalibur, Eos, Gemini'
_diffrn_measurement_method '\w scans'
_diffrn_orient_matrix_type 'CrysAlisPro convention (1999,Acta A55,543-557)'
_diffrn_orient_matrix_UB_11 -0.0027396000
_diffrn_orient_matrix_UB_12 0.0369554000
_diffrn_orient_matrix_UB_13 0.0739730000
_diffrn_orient_matrix_UB_21 -0.0432020000
_diffrn_orient_matrix_UB_22 0.0549887000
_diffrn_orient_matrix_UB_23 -0.0205280000
_diffrn_orient_matrix_UB_31 -0.0188108000
_diffrn_orient_matrix_UB_32 -0.1322496000
_diffrn_orient_matrix_UB_33 0.0119926000
_diffrn_radiation_monochromator graphite
_diffrn_radiation_probe x-ray
_diffrn_radiation_type 'Cu K\a'
_diffrn_radiation_wavelength 1.54184
_diffrn_reflns_av_R_equivalents 0.1363
_diffrn_reflns_av_unetI/netI 0.2258
_diffrn_reflns_Laue_measured_fraction_full 0.996
_diffrn_reflns_Laue_measured_fraction_max 0.996
_diffrn_reflns_limit_h_max 39
_diffrn_reflns_limit_h_min -39
_diffrn_reflns_limit_k_max 6
_diffrn_reflns_limit_k_min -12
_diffrn_reflns_limit_l_max 23
_diffrn_reflns_limit_l_min -21
_diffrn_reflns_number 11982
_diffrn_reflns_point_group_measured_fraction_full 0.996
_diffrn_reflns_point_group_measured_fraction_max 0.996
_diffrn_reflns_theta_full 66.984
_diffrn_reflns_theta_max 66.984
_diffrn_reflns_theta_min 2.709
_diffrn_source 'fine-focus sealed X-ray tube'
_diffrn_source_type 'Enhance (Cu) X-ray Source'
_exptl_absorpt_coefficient_mu 14.393
_exptl_absorpt_correction_T_max 1.00000
_exptl_absorpt_correction_T_min 0.20841
_exptl_absorpt_correction_type multi-scan
_exptl_absorpt_process_details
;
CrysAlisPro 1.171.40.53 (Rigaku Oxford Diffraction, 2019)
Empirical absorption correction using spherical harmonics,
 implemented in SCALE3 ABSPACK scaling algorithm.
;
_exptl_crystal_colour white
_exptl_crystal_colour_primary white
_exptl_crystal_density_diffrn 1.848
_exptl_crystal_description block
_exptl_crystal_F_000 3680
_exptl_crystal_size_max 0.09
_exptl_crystal_size_mid 0.08
_exptl_crystal_size_min 0.08
_refine_diff_density_max 1.286
_refine_diff_density_min -0.998
_refine_diff_density_rms 0.120
_refine_ls_extinction_method none
_refine_ls_goodness_of_fit_ref 0.987
_refine_ls_hydrogen_treatment constr
_refine_ls_matrix_type full
_refine_ls_number_parameters 627
_refine_ls_number_reflns 6046
_refine_ls_number_restraints 498
_refine_ls_restrained_S_all 0.953
_refine_ls_R_factor_all 0.2320
_refine_ls_R_factor_gt 0.0964
_refine_ls_shift/su_max 0.000
_refine_ls_shift/su_mean 0.000
_refine_ls_structure_factor_coef Fsqd
_refine_ls_weighting_details 'w=1/[\s^2^(Fo^2^)+(0.1018P)^2^] where P=(Fo^2^+2Fc^2^)/3'
_refine_ls_weighting_scheme calc
_refine_ls_wR_factor_gt 0.2005
_refine_ls_wR_factor_ref 0.2719
_reflns_Friedel_coverage 0.000
_reflns_number_gt 2245
_reflns_number_total 6046
_reflns_threshold_expression 'I > 2\s(I)'
_cod_data_source_file d4ce00748d2.cif
_cod_data_source_block exp_11540
_cod_depositor_comments 'Adding full bibliography for 7249401--7249403.cif.'
_cod_database_code 7249403
_shelx_shelxl_version_number 2018/3
_shelx_space_group_comment
;
The symmetry employed for this shelxl refinement is uniquely defined
by the following loop, which should always be used as a source of
symmetry information in preference to the above space-group names.
They are only intended as comments.
;
_shelx_estimated_absorpt_t_max 0.392
_shelx_estimated_absorpt_t_min 0.357
_olex2_refinement_description
;
1. Restrained distances
 C18-C17
 1.4 with sigma of 0.02
 C17A-C18A
 1.4 with sigma of 0.02
 C20-C18A = C19A-C17A
 2.4 with sigma of 0.02
 F2A-C8 = C8-F2
 1.4 with sigma of 0.02
 F1-C8 = C8-F1A
 1.4 with sigma of 0.02
 F3A-C8 = C8-F3
 1.4 with sigma of 0.02
2. Restrained planarity
 C20, C19A, C18A, C17A, S3A
 with sigma of 0.1
3. Uiso/Uaniso restraints and constraints
S3 \\sim C17 \\sim C18 \\sim C19 \\sim C20 \\sim S3A \\sim C19A \\sim C18A
\\sim C17A: within 2A with sigma of 0.01 and sigma for terminal atoms of 0.02
within 2A
S2 \\sim C9 \\sim C10 \\sim C11 \\sim C12 \\sim S2A \\sim C11A \\sim C10A \\sim
C9A: within 2A with sigma of 0.01 and sigma for terminal atoms of 0.02 within 2A
F1 \\sim F2 \\sim F3 \\sim C8 \\sim F3A \\sim F2A \\sim F1A \\sim C7: within 2A
with sigma of 0.01 and sigma for terminal atoms of 0.02 within 2A
F7 \\sim F8 \\sim F9 \\sim C24 \\sim F8A \\sim F7A \\sim F9A \\sim C23: within
2A with sigma of 0.01 and sigma for terminal atoms of 0.02 within 2A
F4 \\sim F5 \\sim F6 \\sim C16 \\sim F6A \\sim F5A \\sim F4A \\sim C15: within
2A with sigma of 0.01 and sigma for terminal atoms of 0.02 within 2A
C22 \\sim C21: within 2A with sigma of 0.01 and sigma for terminal atoms of
0.02 within 2A
4. Others
 Sof(S3A)=Sof(C19A)=Sof(H19A)=Sof(C18A)=Sof(H18A)=Sof(C17A)=Sof(H17A)=1-FVAR(1)
 Sof(S3)=Sof(C17)=Sof(H17)=Sof(C18)=Sof(H18)=Sof(C19)=Sof(H19)=FVAR(1)
 Sof(S2A)=Sof(C11A)=Sof(H11A)=Sof(C10A)=Sof(H10A)=Sof(C9A)=Sof(H9A)=1-FVAR(2)
 Sof(S2)=Sof(C9)=Sof(H9)=Sof(C10)=Sof(H10)=Sof(C11)=Sof(H11)=FVAR(2)
 Sof(F3A)=Sof(F2A)=Sof(F1A)=1-FVAR(3)
 Sof(F1)=Sof(F2)=Sof(F3)=FVAR(3)
 Sof(F8A)=Sof(F7A)=Sof(F9A)=1-FVAR(4)
 Sof(F7)=Sof(F8)=Sof(F9)=FVAR(4)
 Sof(F6A)=Sof(F5A)=Sof(F4A)=1-FVAR(5)
 Sof(F4)=Sof(F5)=Sof(F6)=FVAR(5)
5.a Aromatic/amide H refined with riding coordinates:
 C26(H26), C1(H1), C2(H2), C3(H3), C6(H6), C9(H9), C10(H10), C11(H11),
 C14(H14), C17(H17), C18(H18), C19(H19), C22(H22), C25(H25), C27(H27),
 C19A(H19A), C18A(H18A), C17A(H17A), C11A(H11A), C10A(H10A), C9A(H9A)
;
_olex2_submission_special_instructions 'No special instructions were received'
_oxdiff_exptl_absorpt_empirical_details
;
Empirical correction (ABSPACK) includes:
- Absorption correction using spherical harmonics
- Frame scaling
;
_oxdiff_exptl_absorpt_empirical_full_max 3.349
_oxdiff_exptl_absorpt_empirical_full_min 0.587

loop_
_space_group_symop_operation_xyz
'x, y, z'
'-x, y, -z+1/2'
'x+1/2, y+1/2, z'
'-x+1/2, y+1/2, -z+1/2'
'-x, -y, -z'
'x, -y, z-1/2'
'-x+1/2, -y+1/2, -z'
'x+1/2, -y+1/2, z-1/2'

loop_
_atom_site_label
_atom_site_type_symbol
_atom_site_fract_x
_atom_site_fract_y
_atom_site_fract_z
_atom_site_U_iso_or_equiv
_atom_site_adp_type
_atom_site_occupancy
_atom_site_site_symmetry_order
_atom_site_calc_flag
_atom_site_refinement_flags_posn
_atom_site_refinement_flags_adp
_atom_site_refinement_flags_occupancy
_atom_site_disorder_assembly
_atom_site_disorder_group
Dy1 Dy 0.11059(3) 0.03344(11) 0.22550(5) 0.0609(4) Uani 1 1 d . . . . .
S1 S 0.23852(19) 0.1228(7) 0.3953(3) 0.115(2) Uani 1 1 d . . . . .
S2 S 0.0973(4) 0.3896(10) 0.3860(6) 0.089(3) Uani 0.639(15) 1 d . U P A 1
S3 S 0.1859(4) -0.2725(9) 0.3810(8) 0.094(3) Uani 0.737(14) 1 d . U P B 1
F1 F 0.1900(15) 0.166(4) 0.0240(16) 0.134(7) Uani 0.49(5) 1 d D U P C 1
F2 F 0.2186(11) 0.298(5) 0.0699(18) 0.132(7) Uani 0.49(5) 1 d D U P C 1
F3 F 0.1503(10) 0.315(4) 0.064(2) 0.136(8) Uani 0.49(5) 1 d D U P C 1
F4 F 0.0006(9) 0.387(4) 0.075(2) 0.102(7) Uani 0.64(2) 1 d . U P D 1
F5 F 0.0001(7) 0.182(2) 0.0493(11) 0.097(6) Uani 0.64(2) 1 d . U P D 1
F6 F 0.0524(7) 0.292(2) 0.0317(10) 0.091(5) Uani 0.64(2) 1 d . U P D 1
F7 F 0.0388(12) -0.343(5) 0.0953(19) 0.102(7) Uani 0.38(3) 1 d . U P E 1
F8 F 0.0794(15) -0.264(4) 0.0294(18) 0.094(7) Uani 0.38(3) 1 d . U P E 1
F9 F 0.0983(13) -0.443(5) 0.083(2) 0.088(7) Uani 0.38(3) 1 d . U P E 1
O1 O 0.1740(4) 0.0932(13) 0.2804(6) 0.069(4) Uani 1 1 d . . . . .
O2 O 0.1487(4) 0.1045(15) 0.1462(6) 0.091(5) Uani 1 1 d . . . . .
O3 O 0.0972(4) 0.2281(12) 0.2713(5) 0.070(4) Uani 1 1 d . . . . .
O4 O 0.0620(4) 0.1329(13) 0.1483(5) 0.072(4) Uani 1 1 d . . . . .
O5 O 0.1410(3) -0.1483(11) 0.2699(5) 0.060(3) Uani 1 1 d . . . . .
O6 O 0.0971(3) -0.1305(12) 0.1464(5) 0.060(3) Uani 1 1 d . . . . .
C26 C 0.1117(6) 0.0159(18) 0.4711(9) 0.074(6) Uani 1 1 d . . . . .
H26 H 0.130593 0.030008 0.509038 0.088 Uiso 1 1 calc R U . . .
N2 N 0.0951(4) 0.0045(13) 0.3504(6) 0.057(4) Uani 1 1 d . . . . .
N3 N 0.0411(4) -0.0548(14) 0.2433(7) 0.068(4) Uani 1 1 d . . . . .
N4 N -0.0108(4) -0.0981(15) 0.3101(6) 0.063(4) Uani 1 1 d . . . . .
N5 N 0.0444(5) -0.0442(15) 0.4207(7) 0.075(4) Uani 1 1 d . . . . .
C1 C 0.2815(7) 0.197(3) 0.4268(14) 0.126(11) Uani 1 1 d . . . . .
H1 H 0.294862 0.182035 0.469883 0.151 Uiso 1 1 calc R U . . .
C2 C 0.2954(8) 0.284(3) 0.3821(15) 0.130(11) Uani 1 1 d . . . . .
H2 H 0.317637 0.338671 0.392329 0.156 Uiso 1 1 calc R U . . .
C3 C 0.2707(6) 0.277(2) 0.3181(10) 0.096(8) Uani 1 1 d . . . . .
H3 H 0.275924 0.324453 0.280703 0.115 Uiso 1 1 calc R U . . .
C4 C 0.2374(5) 0.191(2) 0.3175(8) 0.074(6) Uani 1 1 d . . . . .
C5 C 0.2027(6) 0.160(2) 0.2660(10) 0.072(6) Uani 1 1 d . . . . .
C6 C 0.2058(6) 0.215(2) 0.2010(12) 0.098(7) Uani 1 1 d . . . . .
H6 H 0.226417 0.273461 0.195220 0.118 Uiso 1 1 calc R U . . .
C7 C 0.1779(8) 0.179(3) 0.1477(10) 0.112(6) Uani 1 1 d . U . . .
C8 C 0.1834(6) 0.234(2) 0.0799(11) 0.128(6) Uani 1 1 d D U . . .
C9 C 0.0897(13) 0.530(6) 0.416(3) 0.086(4) Uani 0.639(15) 1 d . U P A 1
H9 H 0.104235 0.559853 0.455789 0.103 Uiso 0.639(15) 1 calc R U P A 1
C10 C 0.0629(15) 0.595(4) 0.3819(16) 0.084(4) Uani 0.639(15) 1 d . U P A 1
H10 H 0.049939 0.667429 0.396967 0.101 Uiso 0.639(15) 1 calc R U P A 1
C11 C 0.0552(19) 0.540(6) 0.315(3) 0.084(4) Uani 0.639(15) 1 d . U P A 1
H11 H 0.039349 0.580567 0.278981 0.100 Uiso 0.639(15) 1 calc R U P A 1
C12 C 0.0736(7) 0.422(2) 0.3084(9) 0.081(3) Uani 1 1 d . U . . .
C13 C 0.0739(5) 0.3212(17) 0.2585(9) 0.063(5) Uani 1 1 d . . . . .
C14 C 0.0510(6) 0.3407(18) 0.1930(8) 0.071(6) Uani 1 1 d . . . . .
H14 H 0.037853 0.418644 0.183219 0.086 Uiso 1 1 calc R U . . .
C15 C 0.0484(6) 0.248(2) 0.1455(10) 0.078(5) Uani 1 1 d . U . . .
C16 C 0.0196(8) 0.273(3) 0.0807(12) 0.090(4) Uani 1 1 d . U . . .
C17 C 0.2061(11) -0.408(3) 0.4174(15) 0.093(4) Uani 0.737(14) 1 d D U P B 1
H17 H 0.220123 -0.412928 0.460630 0.112 Uiso 0.737(14) 1 calc R U P B 1
C18 C 0.1989(10) -0.511(3) 0.3746(18) 0.091(4) Uani 0.737(14) 1 d D U P B 1
H18 H 0.207604 -0.594936 0.384130 0.109 Uiso 0.737(14) 1 calc R U P B 1
C19 C 0.1763(13) -0.469(4) 0.3137(19) 0.091(4) Uani 0.737(14) 1 d . U P B 1
H19 H 0.168174 -0.526130 0.278633 0.109 Uiso 0.737(14) 1 calc R U P B 1
C20 C 0.1667(7) -0.341(2) 0.3088(10) 0.088(4) Uani 1 1 d D U . . .
C21 C 0.1437(6) -0.263(2) 0.2565(10) 0.073(5) Uani 1 1 d . U . . .
C22 C 0.1226(5) -0.3246(19) 0.1988(9) 0.067(4) Uani 1 1 d . U . . .
H22 H 0.122839 -0.413628 0.195623 0.080 Uiso 1 1 calc R U . . .
C23 C 0.1017(6) -0.251(2) 0.1472(9) 0.075(5) Uani 1 1 d . U . . .
C24 C 0.0807(8) -0.318(3) 0.0843(11) 0.089(4) Uani 1 1 d . U . . .
C25 C 0.1219(5) 0.0280(18) 0.4032(8) 0.069(5) Uani 1 1 d . . . . .
H25 H 0.148208 0.053262 0.396713 0.083 Uiso 1 1 calc R U . . .
C27 C 0.0724(7) -0.0179(18) 0.4746(8) 0.074(6) Uani 1 1 d . . . . .
H27 H 0.063855 -0.023436 0.517142 0.088 Uiso 1 1 calc R U . . .
C28 C 0.0584(5) -0.0318(17) 0.3584(8) 0.055(4) Uani 1 1 d . . . . .
C29 C 0.0289(5) -0.0594(17) 0.3022(9) 0.060(5) Uani 1 1 d . . . . .
S3A S 0.1829(10) -0.492(3) 0.2926(13) 0.091(4) Uani 0.263(14) 1 d . U P B 2
C19A C 0.187(4) -0.309(9) 0.376(9) 0.092(4) Uani 0.263(14) 1 d D U P B 2
H19A H 0.184501 -0.230930 0.397810 0.110 Uiso 0.263(14) 1 calc R U P B 2
C18A C 0.212(2) -0.416(9) 0.404(3) 0.092(4) Uani 0.263(14) 1 d D U P B 2
H18A H 0.227919 -0.411534 0.445780 0.111 Uiso 0.263(14) 1 calc R U P B 2
C17A C 0.211(3) -0.524(9) 0.364(5) 0.091(4) Uani 0.263(14) 1 d D U P B 2
H17A H 0.223597 -0.602170 0.375267 0.110 Uiso 0.263(14) 1 calc R U P B 2
S2A S 0.0471(9) 0.565(2) 0.2996(11) 0.083(4) Uani 0.361(15) 1 d . U P A 2
C11A C 0.104(3) 0.434(8) 0.379(4) 0.085(4) Uani 0.361(15) 1 d . U P A 2
H11A H 0.129373 0.397061 0.393316 0.102 Uiso 0.361(15) 1 calc R U P A 2
C10A C 0.078(2) 0.524(10) 0.415(5) 0.085(4) Uani 0.361(15) 1 d . U P A 2
H10A H 0.073082 0.522179 0.459708 0.102 Uiso 0.361(15) 1 calc R U P A 2
C9A C 0.060(3) 0.621(7) 0.360(3) 0.084(4) Uani 0.361(15) 1 d . U P A 2
H9A H 0.059308 0.708642 0.367018 0.101 Uiso 0.361(15) 1 calc R U P A 2
F3A F 0.1486(9) 0.263(5) 0.0376(19) 0.134(8) Uani 0.51(5) 1 d D U P C 2
F2A F 0.2055(13) 0.346(3) 0.0875(19) 0.137(8) Uani 0.51(5) 1 d D U P C 2
F1A F 0.1944(13) 0.128(3) 0.0441(16) 0.131(7) Uani 0.51(5) 1 d D U P C 2
F8A F 0.1044(9) -0.286(2) 0.0344(10) 0.089(5) Uani 0.62(3) 1 d . U P E 2
F7A F 0.0442(8) -0.278(3) 0.0668(13) 0.105(6) Uani 0.62(3) 1 d . U P E 2
F9A F 0.0801(9) -0.446(3) 0.0885(15) 0.096(6) Uani 0.62(3) 1 d . U P E 2
F6A F 0.0317(14) 0.239(4) 0.030(2) 0.096(7) Uani 0.36(2) 1 d . U P D 2
F5A F -0.0191(12) 0.222(4) 0.086(2) 0.098(7) Uani 0.36(2) 1 d . U P D 2
F4A F 0.0139(16) 0.402(7) 0.071(4) 0.094(7) Uani 0.36(2) 1 d . U P D 2

loop_
_atom_site_aniso_label
_atom_site_aniso_U_11
_atom_site_aniso_U_22
_atom_site_aniso_U_33
_atom_site_aniso_U_23
_atom_site_aniso_U_13
_atom_site_aniso_U_12
Dy1 0.0643(6) 0.0511(7) 0.0674(6) -0.0028(7) 0.0086(4) 0.0044(7)
S1 0.094(4) 0.129(7) 0.114(5) 0.007(4) -0.017(4) 0.001(4)
S2 0.142(7) 0.052(7) 0.074(5) -0.005(5) 0.018(5) -0.004(6)
S3 0.119(5) 0.075(6) 0.082(5) -0.008(5) -0.008(4) 0.026(5)
F1 0.146(12) 0.173(17) 0.084(12) 0.036(11) 0.016(11) -0.051(12)
F2 0.143(13) 0.171(16) 0.089(12) 0.026(11) 0.035(10) -0.053(12)
F3 0.157(13) 0.161(18) 0.085(14) 0.049(12) -0.002(12) -0.042(13)
F4 0.112(15) 0.081(12) 0.107(10) 0.004(10) -0.013(13) 0.000(12)
F5 0.103(12) 0.077(12) 0.098(11) 0.004(9) -0.035(9) -0.032(10)
F6 0.112(12) 0.081(12) 0.078(9) 0.010(9) -0.001(9) -0.017(10)
F7 0.107(12) 0.102(14) 0.092(13) -0.005(12) -0.009(12) -0.022(13)
F8 0.116(14) 0.099(13) 0.066(11) -0.001(11) 0.004(13) -0.023(14)
F9 0.107(14) 0.081(12) 0.077(11) -0.012(10) 0.014(13) -0.009(14)
O1 0.066(7) 0.068(10) 0.072(8) 0.001(7) 0.009(6) -0.008(7)
O2 0.098(10) 0.113(14) 0.063(8) -0.020(8) 0.018(7) -0.021(9)
O3 0.094(9) 0.042(9) 0.075(8) -0.009(7) 0.011(7) 0.013(8)
O4 0.092(9) 0.046(9) 0.075(8) -0.003(7) -0.007(7) -0.001(8)
O5 0.078(8) 0.027(8) 0.073(7) -0.008(6) -0.002(6) 0.012(7)
O6 0.070(7) 0.047(8) 0.064(7) -0.013(7) 0.003(6) -0.002(7)
C26 0.093(13) 0.061(16) 0.063(11) -0.003(10) -0.008(10) -0.002(12)
N2 0.073(9) 0.040(11) 0.054(8) -0.010(7) -0.005(7) 0.018(8)
N3 0.077(9) 0.065(12) 0.061(9) -0.008(8) 0.005(8) 0.012(9)
N4 0.062(9) 0.066(12) 0.062(9) 0.015(8) 0.009(7) 0.002(8)
N5 0.102(11) 0.049(11) 0.072(10) 0.000(9) 0.005(9) 0.007(10)
C1 0.073(16) 0.17(3) 0.12(2) -0.03(2) -0.026(15) 0.005(18)
C2 0.090(18) 0.14(3) 0.16(3) -0.06(2) 0.013(19) 0.004(19)
C3 0.063(12) 0.15(2) 0.079(13) -0.048(15) 0.022(11) -0.017(14)
C4 0.067(12) 0.095(18) 0.063(11) -0.019(11) 0.019(10) 0.012(12)
C5 0.078(13) 0.050(15) 0.087(14) -0.027(12) 0.006(12) 0.005(12)
C6 0.077(14) 0.10(2) 0.119(18) -0.030(16) 0.002(14) -0.029(14)
C7 0.123(12) 0.150(16) 0.065(10) 0.018(11) 0.022(10) -0.039(12)
C8 0.140(10) 0.163(15) 0.082(9) 0.024(9) 0.016(9) -0.046(10)
C9 0.139(8) 0.048(8) 0.073(7) -0.002(6) 0.021(7) -0.005(7)
C10 0.136(8) 0.047(8) 0.072(7) -0.002(7) 0.023(7) -0.006(7)
C11 0.134(9) 0.046(8) 0.072(8) 0.000(7) 0.021(7) -0.006(8)
C12 0.131(8) 0.044(7) 0.070(6) -0.002(6) 0.024(6) -0.008(7)
C13 0.076(12) 0.029(12) 0.088(13) 0.010(11) 0.027(11) 0.003(10)
C14 0.114(15) 0.046(14) 0.049(10) 0.001(10) -0.009(10) 0.013(12)
C15 0.086(10) 0.070(11) 0.074(9) 0.002(10) -0.008(8) 0.000(10)
C16 0.103(10) 0.074(10) 0.088(8) -0.001(8) -0.007(8) -0.006(8)
C17 0.119(7) 0.073(8) 0.083(7) -0.004(7) -0.004(6) 0.028(7)
C18 0.118(8) 0.071(8) 0.081(8) -0.004(7) 0.001(7) 0.026(7)
C19 0.119(8) 0.070(9) 0.082(8) -0.005(8) 0.003(7) 0.024(8)
C20 0.114(7) 0.069(8) 0.078(7) -0.006(7) 0.002(6) 0.023(7)
C21 0.088(11) 0.052(12) 0.086(10) 0.004(9) 0.031(9) 0.011(10)
C22 0.089(11) 0.046(11) 0.072(10) 0.002(9) 0.033(9) 0.002(9)
C23 0.087(10) 0.077(11) 0.064(9) -0.011(9) 0.017(8) -0.019(10)
C24 0.103(9) 0.088(9) 0.075(7) -0.006(8) 0.009(8) -0.015(9)
C25 0.066(10) 0.073(15) 0.067(11) 0.009(11) 0.004(9) -0.004(11)
C27 0.116(16) 0.056(15) 0.048(10) -0.003(10) 0.008(10) -0.009(13)
C28 0.082(12) 0.027(10) 0.057(10) 0.002(9) 0.020(9) 0.030(11)
C29 0.073(11) 0.040(14) 0.064(11) -0.001(9) -0.004(9) 0.006(10)
S3A 0.118(8) 0.070(8) 0.085(8) -0.004(7) 0.006(7) 0.023(7)
C19A 0.118(8) 0.072(8) 0.081(7) -0.006(7) -0.003(7) 0.026(7)
C18A 0.118(7) 0.073(8) 0.082(7) -0.005(7) -0.003(7) 0.027(7)
C17A 0.118(8) 0.071(8) 0.082(8) -0.004(7) 0.001(7) 0.026(7)
S2A 0.133(8) 0.046(8) 0.072(7) 0.001(6) 0.021(6) -0.007(7)
C11A 0.137(8) 0.047(8) 0.072(7) -0.002(7) 0.021(7) -0.006(8)
C10A 0.137(8) 0.048(8) 0.072(7) -0.002(6) 0.021(7) -0.005(7)
C9A 0.136(8) 0.046(8) 0.072(7) -0.001(7) 0.021(7) -0.005(7)
F3A 0.156(13) 0.166(18) 0.076(13) 0.027(12) -0.003(11) -0.038(13)
F2A 0.151(14) 0.164(17) 0.098(13) 0.038(12) 0.025(12) -0.059(13)
F1A 0.141(12) 0.185(17) 0.073(12) 0.030(12) 0.029(12) -0.052(13)
F8A 0.115(13) 0.095(11) 0.060(8) -0.004(8) 0.015(10) -0.008(12)
F7A 0.107(11) 0.104(13) 0.098(11) -0.008(10) -0.015(10) -0.016(12)
F9A 0.119(13) 0.079(11) 0.088(9) -0.009(9) 0.002(12) -0.024(13)
F6A 0.111(15) 0.085(14) 0.084(11) 0.003(12) -0.020(13) -0.007(12)
F5A 0.102(14) 0.078(13) 0.104(13) -0.004(12) -0.028(12) -0.016(12)
F4A 0.107(15) 0.076(13) 0.093(11) 0.014(11) -0.010(14) -0.010(14)

loop_
_atom_type_symbol
_atom_type_description
_atom_type_scat_dispersion_real
_atom_type_scat_dispersion_imag
_atom_type_scat_source
C C 0.0181 0.0091 'International Tables Vol C Tables 4.2.6.8 and 6.1.1.4'
H H 0.0000 0.0000 'International Tables Vol C Tables 4.2.6.8 and 6.1.1.4'
Dy Dy -9.8046 9.8477 'International Tables Vol C Tables 4.2.6.8 and 6.1.1.4'
F F 0.0727 0.0534 'International Tables Vol C Tables 4.2.6.8 and 6.1.1.4'
N N 0.0311 0.0180 'International Tables Vol C Tables 4.2.6.8 and 6.1.1.4'
O O 0.0492 0.0322 'International Tables Vol C Tables 4.2.6.8 and 6.1.1.4'
S S 0.3331 0.5567 'International Tables Vol C Tables 4.2.6.8 and 6.1.1.4'

loop_
_geom_angle_atom_site_label_1
_geom_angle_atom_site_label_2
_geom_angle_atom_site_label_3
_geom_angle
_geom_angle_site_symmetry_1
_geom_angle_site_symmetry_3
_geom_angle_publ_flag
O1 Dy1 O4 134.3(4) . . ?
O1 Dy1 O6 127.0(4) . . ?
O1 Dy1 N2 81.4(4) . . ?
O1 Dy1 N3 143.8(4) . . ?
O2 Dy1 O1 72.5(4) . . ?
O2 Dy1 O3 98.1(5) . . ?
O2 Dy1 O4 77.5(5) . . ?
O2 Dy1 O5 107.0(5) . . ?
O2 Dy1 O6 80.8(4) . . ?
O2 Dy1 N2 153.2(4) . . ?
O2 Dy1 N3 143.7(4) . . ?
O3 Dy1 O1 77.3(4) . . ?
O3 Dy1 O4 73.7(4) . . ?
O3 Dy1 O6 152.8(4) . . ?
O3 Dy1 N2 69.7(4) . . ?
O3 Dy1 N3 92.5(5) . . ?
O4 Dy1 O6 79.6(4) . . ?
O4 Dy1 N2 119.0(4) . . ?
O4 Dy1 N3 72.4(4) . . ?
O5 Dy1 O1 73.3(4) . . ?
O5 Dy1 O3 132.8(4) . . ?
O5 Dy1 O4 149.9(4) . . ?
O5 Dy1 O6 72.0(4) . . ?
O5 Dy1 N2 70.1(4) . . ?
O5 Dy1 N3 90.2(4) . . ?
O6 Dy1 N2 121.2(4) . . ?
O6 Dy1 N3 74.4(4) . . ?
N3 Dy1 N2 62.6(4) . . ?
C1 S1 C4 94.2(13) . . ?
C9 S2 C12 95(2) . . ?
C20 S3 C17 95.8(14) . . ?
C5 O1 Dy1 135.1(13) . . ?
C7 O2 Dy1 133.3(13) . . ?
C13 O3 Dy1 138.9(12) . . ?
C15 O4 Dy1 131.0(12) . . ?
C21 O5 Dy1 139.9(13) . . ?
C23 O6 Dy1 134.9(12) . . ?
C25 C26 H26 123.0 . . ?
C27 C26 H26 123.0 . . ?
C27 C26 C25 113.9(16) . . ?
C25 N2 Dy1 123.7(12) . . ?
C28 N2 Dy1 116.5(10) . . ?
C28 N2 C25 119.8(15) . . ?
N4 N3 Dy1 124.3(10) 2 . ?
C29 N3 Dy1 122.0(11) . . ?
C29 N3 N4 113.6(14) . 2 ?
C29 N4 N3 113.4(12) . 2 ?
C27 N5 C28 115.2(16) . . ?
S1 C1 H1 123.5 . . ?
C2 C1 S1 113(2) . . ?
C2 C1 H1 123.5 . . ?
C1 C2 H2 124.8 . . ?
C1 C2 C3 110(3) . . ?
C3 C2 H2 124.8 . . ?
C2 C3 H3 123.4 . . ?
C4 C3 C2 113(2) . . ?
C4 C3 H3 123.4 . . ?
C3 C4 S1 109.0(15) . . ?
C3 C4 C5 132(2) . . ?
C5 C4 S1 118.4(16) . . ?
O1 C5 C4 120(2) . . ?
O1 C5 C6 125.4(18) . . ?
C6 C5 C4 114.2(19) . . ?
C5 C6 H6 120.6 . . ?
C7 C6 C5 119(2) . . ?
C7 C6 H6 120.6 . . ?
O2 C7 C6 129(2) . . ?
O2 C7 C8 113(2) . . ?
C6 C7 C8 117(2) . . ?
F1 C8 F2 85(3) . . ?
F1 C8 F3 109(3) . . ?
F1 C8 C7 126(3) . . ?
F2 C8 F3 109(3) . . ?
F2 C8 C7 121(2) . . ?
F3 C8 C7 105(2) . . ?
F3A C8 C7 117(2) . . ?
F3A C8 F2A 106(3) . . ?
F3A C8 F1A 96(3) . . ?
F2A C8 C7 110(2) . . ?
F2A C8 F1A 125(4) . . ?
F1A C8 C7 103(2) . . ?
S2 C9 H9 122.4 . . ?
C10 C9 S2 115(4) . . ?
C10 C9 H9 122.4 . . ?
C9 C10 H10 125.8 . . ?
C9 C10 C11 108(5) . . ?
C11 C10 H10 125.8 . . ?
C10 C11 H11 123.0 . . ?
C12 C11 C10 114(4) . . ?
C12 C11 H11 123.0 . . ?
C11 C12 S2 105(2) . . ?
C11 C12 C13 138(3) . . ?
C13 C12 S2 116.3(17) . . ?
C13 C12 S2A 127.0(17) . . ?
C13 C12 C11A 126(4) . . ?
C11A C12 S2A 106(4) . . ?
O3 C13 C12 118.8(19) . . ?
O3 C13 C14 122.4(17) . . ?
C14 C13 C12 118.3(17) . . ?
C13 C14 H14 119.4 . . ?
C15 C14 C13 121.2(18) . . ?
C15 C14 H14 119.4 . . ?
O4 C15 C14 130.5(18) . . ?
O4 C15 C16 112.0(19) . . ?
C14 C15 C16 117(2) . . ?
F4 C16 F6 101(2) . . ?
F4 C16 C15 117(3) . . ?
F5 C16 F4 115(2) . . ?
F5 C16 F6 97(2) . . ?
F5 C16 C15 121(2) . . ?
C15 C16 F6 98.6(18) . . ?
F6A C16 C15 116(3) . . ?
F6A C16 F5A 111(3) . . ?
F6A C16 F4A 103(4) . . ?
F5A C16 C15 110(2) . . ?
F4A C16 C15 110(3) . . ?
F4A C16 F5A 106(3) . . ?
S3 C17 H17 124.5 . . ?
C18 C17 S3 111(3) . . ?
C18 C17 H17 124.5 . . ?
C17 C18 H18 125.5 . . ?
C17 C18 C19 109(3) . . ?
C19 C18 H18 125.5 . . ?
C18 C19 H19 121.6 . . ?
C20 C19 C18 117(3) . . ?
C20 C19 H19 121.6 . . ?
C19 C20 S3 107(2) . . ?
C19 C20 C21 133(2) . . ?
C21 C20 S3 119.4(18) . . ?
C21 C20 S3A 121.6(17) . . ?
C21 C20 C19A 132(4) . . ?
C19A C20 S3A 106(4) . . ?
O5 C21 C20 115(2) . . ?
O5 C21 C22 125.3(19) . . ?
C22 C21 C20 119(2) . . ?
C21 C22 H22 120.1 . . ?
C23 C22 C21 119.8(19) . . ?
C23 C22 H22 120.1 . . ?
O6 C23 C22 126.8(18) . . ?
O6 C23 C24 114(2) . . ?
C22 C23 C24 119(2) . . ?
F7 C24 C23 107(2) . . ?
F8 C24 F7 107(3) . . ?
F8 C24 F9 112(3) . . ?
F8 C24 C23 119(3) . . ?
F9 C24 F7 104(3) . . ?
F9 C24 C23 107(3) . . ?
F8A C24 C23 104(2) . . ?
F7A C24 C23 113(2) . . ?
F7A C24 F8A 109(2) . . ?
F7A C24 F9A 109(2) . . ?
F9A C24 C23 114(2) . . ?
F9A C24 F8A 107(2) . . ?
C26 C25 H25 118.9 . . ?
N2 C25 C26 122.2(16) . . ?
N2 C25 H25 118.9 . . ?
C26 C27 N5 124.9(18) . . ?
C26 C27 H27 117.6 . . ?
N5 C27 H27 117.6 . . ?
N2 C28 N5 124.0(16) . . ?
N2 C28 C29 121.0(15) . . ?
N5 C28 C29 115.0(16) . . ?
N3 C29 N4 121.0(15) . . ?
N3 C29 C28 117.2(16) . . ?
N4 C29 C28 121.7(16) . . ?
C17A S3A C20 100(3) . . ?
C20 C19A H19A 124.8 . . ?
C18A C19A C20 110(6) . . ?
C18A C19A H19A 124.8 . . ?
C19A C18A H18A 122.3 . . ?
C17A C18A C19A 115(8) . . ?
C17A C18A H18A 122.3 . . ?
S3A C17A H17A 125.9 . . ?
C18A C17A S3A 108(6) . . ?
C18A C17A H17A 125.9 . . ?
C9A S2A C12 100(3) . . ?
C12 C11A H11A 131.3 . . ?
C10A C11A C12 97(7) . . ?
C10A C11A H11A 131.3 . . ?
C11A C10A H10A 127.7 . . ?
C11A C10A C9A 105(8) . . ?
C9A C10A H10A 127.7 . . ?
S2A C9A C10A 114(6) . . ?
S2A C9A H9A 123.2 . . ?
C10A C9A H9A 123.2 . . ?

loop_
_geom_bond_atom_site_label_1
_geom_bond_atom_site_label_2
_geom_bond_distance
_geom_bond_site_symmetry_2
_geom_bond_publ_flag
Dy1 O1 2.318(12) . ?
Dy1 O2 2.265(13) . ?
Dy1 O3 2.290(12) . ?
Dy1 O4 2.323(12) . ?
Dy1 O5 2.269(11) . ?
Dy1 O6 2.333(11) . ?
Dy1 N2 2.626(13) . ?
Dy1 N3 2.528(15) . ?
S1 C1 1.66(2) . ?
S1 C4 1.707(19) . ?
S2 C9 1.61(6) . ?
S2 C12 1.68(2) . ?
S3 C17 1.69(3) . ?
S3 C20 1.66(3) . ?
F1 C8 1.36(2) . ?
F2 C8 1.372(19) . ?
F3 C8 1.385(19) . ?
F4 C16 1.34(5) . ?
F5 C16 1.27(3) . ?
F6 C16 1.56(3) . ?
F7 C24 1.44(5) . ?
F8 C24 1.23(4) . ?
F9 C24 1.42(6) . ?
O1 C5 1.23(2) . ?
O2 C7 1.23(2) . ?
O3 C13 1.242(18) . ?
O4 C15 1.28(2) . ?
O5 C21 1.23(2) . ?
O6 C23 1.27(2) . ?
C26 H26 0.9300 . ?
C26 C25 1.44(2) . ?
C26 C27 1.35(2) . ?
N2 C25 1.310(19) . ?
N2 C28 1.30(2) . ?
N3 N4 1.440(17) 2 ?
N3 C29 1.290(19) . ?
N4 C29 1.40(2) . ?
N5 C27 1.36(2) . ?
N5 C28 1.385(19) . ?
C1 H1 0.9300 . ?
C1 C2 1.39(3) . ?
C2 H2 0.9300 . ?
C2 C3 1.43(3) . ?
C3 H3 0.9300 . ?
C3 C4 1.41(3) . ?
C4 C5 1.47(2) . ?
C5 C6 1.43(3) . ?
C6 H6 0.9300 . ?
C6 C7 1.37(3) . ?
C7 C8 1.50(3) . ?
C8 F3A 1.370(19) . ?
C8 F2A 1.377(19) . ?
C8 F1A 1.388(19) . ?
C9 H9 0.9300 . ?
C9 C10 1.25(7) . ?
C10 H10 0.9300 . ?
C10 C11 1.46(6) . ?
C11 H11 0.9300 . ?
C11 C12 1.38(6) . ?
C12 C13 1.45(2) . ?
C12 S2A 1.72(4) . ?
C12 C11A 1.63(9) . ?
C13 C14 1.44(2) . ?
C14 H14 0.9300 . ?
C14 C15 1.35(2) . ?
C15 C16 1.53(3) . ?
C16 F6A 1.18(4) . ?
C16 F5A 1.40(4) . ?
C16 F4A 1.37(7) . ?
C17 H17 0.9300 . ?
C17 C18 1.373(18) . ?
C18 H18 0.9300 . ?
C18 C19 1.41(5) . ?
C19 H19 0.9300 . ?
C19 C20 1.38(4) . ?
C20 C21 1.46(3) . ?
C20 S3A 1.71(4) . ?
C20 C19A 1.46(18) . ?
C21 C22 1.42(2) . ?
C22 H22 0.9300 . ?
C22 C23 1.40(2) . ?
C23 C24 1.53(3) . ?
C24 F8A 1.38(3) . ?
C24 F7A 1.28(3) . ?
C24 F9A 1.33(4) . ?
C25 H25 0.9300 . ?
C27 H27 0.9300 . ?
C28 C29 1.42(2) . ?
S3A C17A 1.63(10) . ?
C19A H19A 0.9300 . ?
C19A C18A 1.45(12) . ?
C18A H18A 0.9300 . ?
C18A C17A 1.39(2) . ?
C17A H17A 0.9300 . ?
S2A C9A 1.36(8) . ?
C11A H11A 0.9300 . ?
C11A C10A 1.51(14) . ?
C10A H10A 0.9300 . ?
C10A C9A 1.55(12) . ?
C9A H9A 0.9300 . ?

loop_
_geom_torsion_atom_site_label_1
_geom_torsion_atom_site_label_2
_geom_torsion_atom_site_label_3
_geom_torsion_atom_site_label_4
_geom_torsion
_geom_torsion_site_symmetry_1
_geom_torsion_site_symmetry_2
_geom_torsion_site_symmetry_3
_geom_torsion_site_symmetry_4
_geom_torsion_publ_flag
Dy1 O1 C5 C4 172.5(12) . . . . ?
Dy1 O1 C5 C6 -7(3) . . . . ?
Dy1 O2 C7 C6 23(5) . . . . ?
Dy1 O2 C7 C8 -158.9(14) . . . . ?
Dy1 O3 C13 C12 173.3(12) . . . . ?
Dy1 O3 C13 C14 -15(3) . . . . ?
Dy1 O4 C15 C14 -16(3) . . . . ?
Dy1 O4 C15 C16 173.9(13) . . . . ?
Dy1 O5 C21 C20 -176.1(12) . . . . ?
Dy1 O5 C21 C22 -4(3) . . . . ?
Dy1 O6 C23 C22 -9(3) . . . . ?
Dy1 O6 C23 C24 169.7(12) . . . . ?
Dy1 N2 C25 C26 177.4(13) . . . . ?
Dy1 N2 C28 N5 -176.0(13) . . . . ?
Dy1 N2 C28 C29 3(2) . . . . ?
Dy1 N3 C29 N4 174.4(12) . . . . ?
Dy1 N3 C29 C28 -10(2) . . . . ?
S1 C1 C2 C3 -5(3) . . . . ?
S1 C4 C5 O1 4(3) . . . . ?
S1 C4 C5 C6 -176.0(15) . . . . ?
S2 C9 C10 C11 -17(6) . . . . ?
S2 C12 C13 O3 -13(2) . . . . ?
S2 C12 C13 C14 174.8(14) . . . . ?
S3 C17 C18 C19 -1(4) . . . . ?
S3 C20 C21 O5 2(3) . . . . ?
S3 C20 C21 C22 -171.4(15) . . . . ?
O1 C5 C6 C7 -8(4) . . . . ?
O2 C7 C8 F1 -59(4) . . . . ?
O2 C7 C8 F2 -167(4) . . . . ?
O2 C7 C8 F3 69(4) . . . . ?
O2 C7 C8 F3A 38(4) . . . . ?
O2 C7 C8 F2A 158(3) . . . . ?
O2 C7 C8 F1A -66(3) . . . . ?
O3 C13 C14 C15 11(3) . . . . ?
O4 C15 C16 F4 174(2) . . . . ?
O4 C15 C16 F5 25(4) . . . . ?
O4 C15 C16 F6 -79(2) . . . . ?
O4 C15 C16 F6A -48(4) . . . . ?
O4 C15 C16 F5A 78(3) . . . . ?
O4 C15 C16 F4A -165(3) . . . . ?
O5 C21 C22 C23 10(3) . . . . ?
O6 C23 C24 F7 -86(3) . . . . ?
O6 C23 C24 F8 35(4) . . . . ?
O6 C23 C24 F9 163(3) . . . . ?
O6 C23 C24 F8A 72(3) . . . . ?
O6 C23 C24 F7A -46(3) . . . . ?
O6 C23 C24 F9A -171(2) . . . . ?
N2 C28 C29 N3 4(3) . . . . ?
N2 C28 C29 N4 -179.8(16) . . . . ?
N3 N4 C29 N3 -37(2) 2 . . . ?
N3 N4 C29 C28 147.2(16) 2 . . . ?
N4 N3 C29 N4 -3(2) 2 . . . ?
N4 N3 C29 C28 173.3(14) 2 . . . ?
N5 C28 C29 N3 -177.0(16) . . . . ?
N5 C28 C29 N4 -1(2) . . . . ?
C1 S1 C4 C3 -2.4(18) . . . . ?
C1 S1 C4 C5 -178.0(17) . . . . ?
C1 C2 C3 C4 4(3) . . . . ?
C2 C3 C4 S1 0(2) . . . . ?
C2 C3 C4 C5 174(2) . . . . ?
C3 C4 C5 O1 -170.2(19) . . . . ?
C3 C4 C5 C6 10(3) . . . . ?
C4 S1 C1 C2 5(2) . . . . ?
C4 C5 C6 C7 172(2) . . . . ?
C5 C6 C7 O2 1(4) . . . . ?
C5 C6 C7 C8 -177(2) . . . . ?
C6 C7 C8 F1 119(4) . . . . ?
C6 C7 C8 F2 11(5) . . . . ?
C6 C7 C8 F3 -112(3) . . . . ?
C6 C7 C8 F3A -144(3) . . . . ?
C6 C7 C8 F2A -23(4) . . . . ?
C6 C7 C8 F1A 112(3) . . . . ?
C9 S2 C12 C11 -9(3) . . . . ?
C9 S2 C12 C13 177(2) . . . . ?
C9 C10 C11 C12 10(6) . . . . ?
C10 C11 C12 S2 1(5) . . . . ?
C10 C11 C12 C13 173(3) . . . . ?
C11 C12 C13 O3 176(4) . . . . ?
C11 C12 C13 C14 4(5) . . . . ?
C12 S2 C9 C10 17(4) . . . . ?
C12 C13 C14 C15 -176.6(19) . . . . ?
C12 S2A C9A C10A -21(6) . . . . ?
C12 C11A C10A C9A -40(7) . . . . ?
C13 C12 S2A C9A -177(4) . . . . ?
C13 C12 C11A C10A -160(5) . . . . ?
C13 C14 C15 O4 4(4) . . . . ?
C13 C14 C15 C16 173.5(18) . . . . ?
C14 C15 C16 F4 2(4) . . . . ?
C14 C15 C16 F5 -146(3) . . . . ?
C14 C15 C16 F6 110(2) . . . . ?
C14 C15 C16 F6A 141(4) . . . . ?
C14 C15 C16 F5A -93(3) . . . . ?
C14 C15 C16 F4A 24(4) . . . . ?
C17 S3 C20 C19 0(3) . . . . ?
C17 S3 C20 C21 178(2) . . . . ?
C17 C18 C19 C20 1(5) . . . . ?
C18 C19 C20 S3 0(4) . . . . ?
C18 C19 C20 C21 -178(2) . . . . ?
C19 C20 C21 O5 179(3) . . . . ?
C19 C20 C21 C22 6(4) . . . . ?
C20 S3 C17 C18 1(3) . . . . ?
C20 C21 C22 C23 -177.7(17) . . . . ?
C20 S3A C17A C18A -4(4) . . . . ?
C20 C19A C18A C17A -2(2) . . . . ?
C21 C20 S3A C17A 173(3) . . . . ?
C21 C20 C19A C18A -170(4) . . . . ?
C21 C22 C23 O6 -4(3) . . . . ?
C21 C22 C23 C24 177.4(17) . . . . ?
C22 C23 C24 F7 93(3) . . . . ?
C22 C23 C24 F8 -146(4) . . . . ?
C22 C23 C24 F9 -18(3) . . . . ?
C22 C23 C24 F8A -109(2) . . . . ?
C22 C23 C24 F7A 133(3) . . . . ?
C22 C23 C24 F9A 8(3) . . . . ?
C25 C26 C27 N5 3(3) . . . . ?
C25 N2 C28 N5 2(3) . . . . ?
C25 N2 C28 C29 -179.2(16) . . . . ?
C27 C26 C25 N2 -2(3) . . . . ?
C27 N5 C28 N2 -1(3) . . . . ?
C27 N5 C28 C29 180.0(16) . . . . ?
C28 N2 C25 C26 -1(3) . . . . ?
C28 N5 C27 C26 -1(3) . . . . ?
S3A C20 C21 O5 -165.8(19) . . . . ?
S3A C20 C21 C22 21(3) . . . . ?
S3A C20 C19A C18A -1.3(17) . . . . ?
C19A C20 C21 O5 1(5) . . . . ?
C19A C20 C21 C22 -172(4) . . . . ?
C19A C20 S3A C17A 3(3) . . . . ?
C19A C18A C17A S3A 4(4) . . . . ?
S2A C12 C13 O3 174.8(18) . . . . ?
S2A C12 C13 C14 2(3) . . . . ?
S2A C12 C11A C10A 29(6) . . . . ?
C11A C12 C13 O3 6(5) . . . . ?
C11A C12 C13 C14 -167(4) . . . . ?
C11A C12 S2A C9A -6(5) . . . . ?
C11A C10A C9A S2A 44(9) . . . . ?
